data_1525841
loop_
_publ_author_name
'Dalconi, M.C.'
'Cruciani, G.'
'Alberti, A.'
'Ciambelli, P.'
'Rapacciuolo, M.T.'

_publ_section_title
;
 Ni(2+) ion sites in hydrated and dehydrated forms of Ni-exchanged zeolite
 ferrierite
;
_journal_name_full 'Microporous and Mesoporous Materials'
_journal_page_first 423
_journal_page_last 430
_journal_volume 39
_journal_year 2000
_chemical_formula_sum 'Al3.8 H36.92 Ni1.92 O90.46 Si32.2'
_chemical_name_systematic 'Ni1.92 (Al3.8 Si32.2 O72) (H2 O)18.46'
_space_group_IT_number 71
_symmetry_space_group_name_Hall '-I 2 2'
_symmetry_space_group_name_H-M 'I m m m'
_cell_angle_alpha 90
_cell_angle_beta 90
_cell_angle_gamma 90
_cell_formula_units_Z 1
_cell_length_a 19.007
_cell_length_b 14.115
_cell_length_c 7.465
_cell_volume 2002.739
_citation_journal_id_ASTM MIMMFJ
_cod_data_source_file Dalconi_MIMMFJ_2000_248.cif
_cod_data_source_block H36.92Al3.8Ni1.92O90.46Si32.2
_cod_original_formula_sum 'H36.92 Al3.8 Ni1.92 O90.46 Si32.2'
_cod_database_code 1525841

loop_
_symmetry_equiv_pos_as_xyz
x,y,z
-x,-y,z
x,-y,-z
-x,y,-z
-x,-y,-z
x,y,-z
-x,y,z
x,-y,z
x+1/2,y+1/2,z+1/2
-x+1/2,-y+1/2,z+1/2
x+1/2,-y+1/2,-z+1/2
-x+1/2,y+1/2,-z+1/2
-x+1/2,-y+1/2,-z+1/2
x+1/2,y+1/2,-z+1/2
-x+1/2,y+1/2,z+1/2
x+1/2,-y+1/2,z+1/2

loop_
_atom_site_label
_atom_site_type_symbol
_atom_site_fract_x
_atom_site_fract_y
_atom_site_fract_z
_atom_site_occupancy
_atom_site_U_iso_or_equiv
Si1 Si+4 0.156 0 0 0.8945 0.0
O5 O-2 0.25 0.25 0.25 1 0.0
Si3 Si+4 0.2728 0 0.2941 0.8945 0.0
Al3 Al+3 0.2728 0 0.2941 0.1055 0.0
Ni3 Ni+2 0 0.2875 0.5 0.12 0.0
O9 O-2 0 0 0.229 0.575 0.0
O14 O-2 0.046 0.5 0.2484 0.34 0.0
O8 O-2 0.3217 0.087 0.2564 1 0.0
O4 O-2 0.2021 0 0.1821 1 0.0
O10 O-2 0.0877 0.0725 0.5 0.48 0.0
O2 O-2 0.2453 0 0.5 1 0.0
O12 O-2 0 0.4509 0.1327 0.36 0.0
O3 O-2 0.1016 0.09 0 1 0.0
Ni1 Ni+2 0 0 0.5 0.481 0.0
O6 O-2 0.1579 0.2813 0.5 1 0.0
O13 O-2 0 0.6048 0.3604 0.36 0.0
Al4 Al+3 0.3236 0.2014 0.2065 0.1055 0.0
Ni2 Ni+2 0.4572 0 0 0.12 0.0
O7 O-2 0.1151 0.2521 0.1767 1 0.0
Si2 Si+4 0.0817 0.2016 0 0.8945 0.0
Si4 Si+4 0.3236 0.2014 0.2065 0.8945 0.0
Al1 Al+3 0.156 0 0 0.1055 0.0
Al2 Al+3 0.0817 0.2016 0 0.1055 0.0
O11 O-2 0.0428 0.1511 0.5 0.48 0.0
O1 O-2 0 0.2128 0 1 0.0
